data_1561606
loop_
_publ_author_name
'Jin, Jing'
'Chen, Chong'
'Gao, Yan'
'Zhao, Ran'
'Wang, Xiuyan'
'L\"u, Chunxin'
'Chi, Yuxian'
'Niu, Shuyun'

_publ_section_title
;
 Synthesis, structure, and luminescence property of a series of Ag--Ln
 coordination polymers with the N-heterocyclic carboxylato ligand
;
_journal_name_full 'Journal of Solid State Chemistry'
_journal_page_first 193
_journal_page_last 201
_journal_paper_doi 10.1016/j.jssc.2016.01.001
_journal_volume 235
_journal_year 2016
_chemical_formula_sum 'C24 H30 Ag2 N5 O18 Tb'
_chemical_formula_weight 1051.19
_space_group_IT_number 2
_space_group_name_Hall '-P 1'
_space_group_name_H-M_alt 'P -1'
_symmetry_cell_setting triclinic
_symmetry_space_group_name_H-M 'P -1'
_atom_sites_solution_hydrogens geom
_atom_sites_solution_primary direct
_atom_sites_solution_secondary difmap
_audit_creation_method SHELXL-97
_cell_angle_alpha 97.365(3)
_cell_angle_beta 91.549(3)
_cell_angle_gamma 100.476(2)
_cell_formula_units_Z 2
_cell_length_a 7.4763(14)
_cell_length_b 13.001(2)
_cell_length_c 17.404(3)
_cell_measurement_temperature 293(2)
_cell_volume 1647.5(5)
_computing_cell_refinement 'Bruker XSCANS'
_computing_data_collection 'Bruker XSCANS'
_computing_data_reduction 'Bruker SHELXTL'
_computing_molecular_graphics 'Bruker SHELXTL'
_computing_publication_material 'Bruker SHELXTL'
_computing_structure_refinement 'SHELXL-97 (Sheldrick, 1997)'
_computing_structure_solution 'SHELXS-97 (Sheldrick, 1990)'
_diffrn_ambient_temperature 293(2)
_diffrn_measured_fraction_theta_full 0.977
_diffrn_measured_fraction_theta_max 0.977
_diffrn_measurement_device_type 'Bruker Apex2 CCD'
_diffrn_measurement_method '\w scans'
_diffrn_radiation_monochromator graphite
_diffrn_radiation_source 'fine-focus sealed tube'
_diffrn_radiation_type MoK\a
_diffrn_radiation_wavelength 0.71073
_diffrn_reflns_av_R_equivalents 0.0258
_diffrn_reflns_av_sigmaI/netI 0.0622
_diffrn_reflns_limit_h_max 8
_diffrn_reflns_limit_h_min -9
_diffrn_reflns_limit_k_max 16
_diffrn_reflns_limit_k_min -15
_diffrn_reflns_limit_l_max 21
_diffrn_reflns_limit_l_min -14
_diffrn_reflns_number 8985
_diffrn_reflns_theta_full 26.00
_diffrn_reflns_theta_max 26.00
_diffrn_reflns_theta_min 1.86
_exptl_absorpt_coefficient_mu 3.387
_exptl_absorpt_correction_T_max 0.7282
_exptl_absorpt_correction_T_min 0.7282
_exptl_absorpt_correction_type multi-scan
_exptl_absorpt_process_details sadabs
_exptl_crystal_colour yellow
_exptl_crystal_density_diffrn 2.119
_exptl_crystal_density_method 'not measured'
_exptl_crystal_description block
_exptl_crystal_F_000 1024
_exptl_crystal_size_max 0.10
_exptl_crystal_size_mid 0.10
_exptl_crystal_size_min 0.10
_refine_diff_density_max 3.437
_refine_diff_density_min -1.198
_refine_diff_density_rms 0.161
_refine_ls_extinction_method none
_refine_ls_goodness_of_fit_ref 1.047
_refine_ls_hydrogen_treatment mixed
_refine_ls_matrix_type full
_refine_ls_number_parameters 475
_refine_ls_number_reflns 6328
_refine_ls_number_restraints 0
_refine_ls_restrained_S_all 1.047
_refine_ls_R_factor_all 0.0694
_refine_ls_R_factor_gt 0.0502
_refine_ls_shift/su_max 0.001
_refine_ls_shift/su_mean 0.000
_refine_ls_structure_factor_coef Fsqd
_refine_ls_weighting_details 'calc w=1/[\s^2^(Fo^2^)+(0.0516P)^2^+3.8798P] where P=(Fo^2^+2Fc^2^)/3'
_refine_ls_weighting_scheme calc
_refine_ls_wR_factor_gt 0.1119
_refine_ls_wR_factor_ref 0.1210
_reflns_number_gt 4954
_reflns_number_total 6328
_reflns_threshold_expression >2sigma(I)
_cod_data_source_file JSSC-2016-235-193.CIF
_cod_data_source_block 2
_cod_depositor_comments
;
The following automatic conversions were performed:

data item '_symmetry_cell_setting' value 'Triclinic' was changed to
'triclinic' in accordance with the built-in table derived from the
CIF Core dictionary named 'cif_core.dic' version 2.4.5 last updated
on 2014-11-21.

Automatic conversion script
Id: cif_fix_values 8369 2020-08-20 11:38:08Z andrius 
;
_cod_original_sg_symbol_H-M P-1
_cod_database_code 1561606

loop_
_symmetry_equiv_pos_as_xyz
'x, y, z'
'-x, -y, -z'

loop_
_atom_site_label
_atom_site_type_symbol
_atom_site_fract_x
_atom_site_fract_y
_atom_site_fract_z
_atom_site_U_iso_or_equiv
_atom_site_adp_type
_atom_site_occupancy
_atom_site_symmetry_multiplicity
_atom_site_calc_flag
_atom_site_refinement_flags
_atom_site_disorder_assembly
_atom_site_disorder_group
Tb1 Tb 1.62438(5) 0.70398(3) -0.48079(2) 0.02698(12) Uani 1 1 d . . .
Ag1 Ag 1.27078(12) 0.44250(7) -0.02606(4) 0.0686(3) Uani 1 1 d . . .
Ag2 Ag 1.29096(11) 0.99178(7) -0.03785(4) 0.0651(2) Uani 1 1 d . . .
N1 N 1.3580(11) 0.4613(6) -0.1399(4) 0.0510(19) Uani 1 1 d . . .
N2 N 1.1517(12) 0.4402(6) 0.0841(4) 0.057(2) Uani 1 1 d . . .
N3 N 1.3763(10) 0.9788(6) -0.1542(4) 0.0450(17) Uani 1 1 d . . .
N4 N 1.1739(11) 0.9756(7) 0.0718(4) 0.055(2) Uani 1 1 d . . .
N5 N 0.5149(15) 0.7539(7) 0.0077(4) 0.059(2) Uani 1 1 d . . .
O1 O 1.5520(8) 0.5968(4) -0.3845(3) 0.0406(14) Uani 1 1 d . . .
O2 O 0.8830(8) 0.3582(4) 0.3330(3) 0.0439(14) Uani 1 1 d . . .
O3 O 0.9792(10) 0.5322(5) 0.3582(4) 0.065(2) Uani 1 1 d . . .
O4 O 1.6114(10) 1.0262(5) -0.4163(4) 0.0606(19) Uani 1 1 d . . .
O5 O 1.5973(9) 0.8572(4) -0.4099(3) 0.0492(15) Uani 1 1 d . . .
O6 O 0.9077(9) 0.8561(5) 0.3126(3) 0.0507(16) Uani 1 1 d . . .
O7 O 0.9568(8) 1.0311(5) 0.3407(3) 0.0496(15) Uani 1 1 d . . .
O8 O 1.8730(8) 0.7595(4) -0.3840(3) 0.0439(14) Uani 1 1 d . . .
H8A H 1.9567 0.7235 -0.3818 0.053 Uiso 1 1 d R . .
H8B H 1.8766 0.8153 -0.3521 0.053 Uiso 1 1 d R . .
O9 O 1.2986(8) 0.6889(5) -0.4624(3) 0.0480(15) Uani 1 1 d . . .
H9A H 1.2323 0.6284 -0.4622 0.058 Uiso 1 1 d R . .
H9B H 1.2514 0.7439 -0.4564 0.058 Uiso 1 1 d R . .
O10 O 1.4972(7) 0.7892(4) -0.5777(3) 0.0399(13) Uani 1 1 d . . .
H10A H 1.5199 0.7749 -0.6250 0.048 Uiso 1 1 d R . .
H10B H 1.4291 0.8336 -0.5646 0.048 Uiso 1 1 d R . .
O11 O 1.8235(8) 0.5738(4) -0.5001(3) 0.0474(15) Uani 1 1 d . . .
H11A H 1.7795 0.5085 -0.5015 0.057 Uiso 1 1 d R . .
H11B H 1.9366 0.5939 -0.5054 0.057 Uiso 1 1 d R . .
O12 O 1.4906(8) 0.5751(4) -0.5817(3) 0.0420(14) Uani 1 1 d . . .
O13 O 1.8625(8) 0.7905(5) -0.5474(3) 0.0486(15) Uani 1 1 d . . .
H13A H 1.9503 0.7599 -0.5607 0.058 Uiso 1 1 d R . .
H13B H 1.8610 0.8522 -0.5582 0.058 Uiso 1 1 d R . .
O14 O 0.4534(17) 0.8129(8) -0.0275(6) 0.126(4) Uani 1 1 d . . .
O15 O 0.6788(14) 0.7748(7) 0.0274(5) 0.100(3) Uani 1 1 d . . .
O16 O 0.4220(13) 0.6736(7) 0.0250(5) 0.102(3) Uani 1 1 d . . .
C1 C 1.4608(10) 0.4883(5) -0.2889(4) 0.0299(16) Uani 1 1 d . . .
C2 C 1.4056(13) 0.3898(7) -0.2681(5) 0.042(2) Uani 1 1 d . . .
C3 C 1.3577(13) 0.3791(7) -0.1938(5) 0.052(2) Uani 1 1 d . . .
H3A H 1.3236 0.3115 -0.1804 0.062 Uiso 1 1 calc R . .
C4 C 1.4110(13) 0.5576(7) -0.1598(5) 0.051(2) Uani 1 1 d . . .
H4A H 1.4111 0.6160 -0.1228 0.061 Uiso 1 1 calc R . .
C5 C 1.4660(12) 0.5741(6) -0.2334(4) 0.041(2) Uani 1 1 d . . .
H5A H 1.5058 0.6421 -0.2450 0.049 Uiso 1 1 calc R . .
C6 C 1.5105(10) 0.5042(6) -0.3709(4) 0.0279(16) Uani 1 1 d . . .
C7 C 1.0849(15) 0.3525(8) 0.1132(5) 0.061(3) Uani 1 1 d . . .
C8 C 1.0280(14) 0.3507(7) 0.1870(5) 0.053(2) Uani 1 1 d . . .
C9 C 1.0261(10) 0.4451(6) 0.2338(4) 0.0355(18) Uani 1 1 d . . .
C10 C 1.0927(15) 0.5348(7) 0.2032(6) 0.058(3) Uani 1 1 d . . .
C11 C 1.1509(15) 0.5309(8) 0.1291(5) 0.064(3) Uani 1 1 d . . .
H11C H 1.1911 0.5939 0.1095 0.077 Uiso 1 1 calc R . .
C12 C 0.9585(11) 0.4446(7) 0.3159(5) 0.042(2) Uani 1 1 d . . .
C13 C 1.5755(11) 0.9474(6) -0.3828(4) 0.0365(18) Uani 1 1 d . . .
C14 C 1.4975(10) 0.9586(5) -0.3040(4) 0.0305(16) Uani 1 1 d . . .
C15 C 1.4244(13) 0.8710(7) -0.2704(5) 0.047(2) Uani 1 1 d . . .
C16 C 1.3688(13) 0.8853(7) -0.1959(5) 0.051(2) Uani 1 1 d . . .
H16A H 1.3229 0.8255 -0.1733 0.061 Uiso 1 1 calc R . .
C17 C 1.4434(12) 1.0638(7) -0.1886(5) 0.046(2) Uani 1 1 d . . .
H17A H 1.4482 1.1304 -0.1608 0.055 Uiso 1 1 calc R . .
C18 C 1.5047(11) 1.0577(6) -0.2622(4) 0.0383(19) Uani 1 1 d . . .
H18A H 1.5501 1.1185 -0.2837 0.046 Uiso 1 1 calc R . .
C19 C 1.1063(14) 0.8824(8) 0.0934(5) 0.061(3) Uani 1 1 d . . .
H19A H 1.1035 0.8221 0.0579 0.073 Uiso 1 1 calc R . .
C20 C 1.0409(13) 0.8704(7) 0.1645(5) 0.052(2) Uani 1 1 d . . .
H20A H 0.9999 0.8031 0.1773 0.062 Uiso 1 1 calc R . .
C21 C 1.0356(11) 0.9577(7) 0.2176(5) 0.0393(19) Uani 1 1 d . . .
C22 C 1.1036(13) 1.0540(7) 0.1966(5) 0.047(2) Uani 1 1 d . . .
C23 C 1.1739(14) 1.0600(8) 0.1238(6) 0.059(3) Uani 1 1 d . . .
H23A H 1.2233 1.1262 0.1109 0.071 Uiso 1 1 calc R . .
C24 C 0.9585(10) 0.9485(7) 0.2974(4) 0.0355(18) Uani 1 1 d . . .
O18 O 0.8194(8) 0.1096(5) 0.4725(3) 0.0545(16) Uani 1 1 d . . .
H18B H 0.7700 0.1105 0.5160 0.065 Uiso 1 1 d R . .
H18C H 0.8891 0.0660 0.4600 0.065 Uiso 1 1 d R . .
O17 O 0.1792(9) 0.7276(5) 0.3395(4) 0.0634(18) Uani 1 1 d . . .
H17B H 0.2493 0.7385 0.3801 0.076 Uiso 1 1 d R . .
H17C H 0.0644 0.7133 0.3430 0.076 Uiso 1 1 d R . .
H10 H 1.101(9) 0.597(6) 0.231(4) 0.024(19) Uiso 1 1 d . . .
H7 H 1.068(9) 0.274(5) 0.083(4) 0.024(18) Uiso 1 1 d . . .
H22 H 1.099(10) 1.113(6) 0.233(4) 0.03(2) Uiso 1 1 d . . .
H2 H 1.419(9) 0.342(5) -0.301(4) 0.016(18) Uiso 1 1 d . . .
H15 H 1.426(9) 0.805(6) -0.301(4) 0.025(19) Uiso 1 1 d . . .
H8 H 0.968(12) 0.284(7) 0.211(5) 0.06(3) Uiso 1 1 d . . .

loop_
_atom_site_aniso_label
_atom_site_aniso_U_11
_atom_site_aniso_U_22
_atom_site_aniso_U_33
_atom_site_aniso_U_23
_atom_site_aniso_U_13
_atom_site_aniso_U_12
Tb1 0.0397(2) 0.02071(18) 0.02215(19) 0.00545(13) 0.01101(14) 0.00683(14)
Ag1 0.0907(6) 0.0862(6) 0.0357(4) 0.0206(4) 0.0287(4) 0.0218(5)
Ag2 0.0730(6) 0.0924(6) 0.0354(4) 0.0223(4) 0.0205(4) 0.0181(5)
N1 0.073(5) 0.058(5) 0.030(4) 0.022(4) 0.016(4) 0.020(4)
N2 0.078(6) 0.057(5) 0.043(5) 0.019(4) 0.024(4) 0.025(4)
N3 0.049(4) 0.054(5) 0.036(4) 0.013(3) 0.014(3) 0.011(4)
N4 0.062(5) 0.070(6) 0.037(4) 0.021(4) 0.015(4) 0.013(4)
N5 0.094(7) 0.050(5) 0.032(4) 0.000(4) 0.015(4) 0.011(5)
O1 0.067(4) 0.027(3) 0.031(3) 0.014(2) 0.019(3) 0.007(3)
O2 0.056(4) 0.042(3) 0.039(3) 0.019(3) 0.015(3) 0.009(3)
O3 0.103(6) 0.044(4) 0.047(4) 0.006(3) 0.034(4) 0.008(4)
O4 0.107(6) 0.037(3) 0.049(4) 0.018(3) 0.037(4) 0.032(3)
O5 0.071(4) 0.029(3) 0.048(4) -0.006(3) 0.006(3) 0.015(3)
O6 0.071(4) 0.046(4) 0.037(3) 0.017(3) 0.014(3) 0.005(3)
O7 0.059(4) 0.049(4) 0.037(3) 0.002(3) 0.016(3) 0.003(3)
O8 0.052(4) 0.036(3) 0.042(3) 0.005(3) -0.005(3) 0.006(3)
O9 0.048(4) 0.045(3) 0.055(4) 0.012(3) 0.020(3) 0.011(3)
O10 0.057(4) 0.036(3) 0.034(3) 0.013(2) 0.016(3) 0.021(3)
O11 0.053(4) 0.038(3) 0.055(4) 0.010(3) 0.015(3) 0.016(3)
O12 0.066(4) 0.033(3) 0.026(3) 0.001(2) 0.006(3) 0.008(3)
O13 0.051(4) 0.058(4) 0.041(3) 0.026(3) 0.014(3) 0.006(3)
O14 0.182(11) 0.100(7) 0.117(8) 0.053(7) 0.010(7) 0.059(7)
O15 0.103(8) 0.097(7) 0.097(7) 0.000(5) 0.014(6) 0.016(6)
O16 0.135(8) 0.079(6) 0.083(6) 0.031(5) 0.020(5) -0.023(5)
C1 0.043(4) 0.029(4) 0.019(4) 0.009(3) 0.005(3) 0.005(3)
C2 0.063(6) 0.035(5) 0.030(5) 0.005(4) 0.013(4) 0.009(4)
C3 0.082(7) 0.046(5) 0.031(5) 0.015(4) 0.021(4) 0.011(5)
C4 0.081(7) 0.049(5) 0.023(4) -0.003(4) 0.007(4) 0.021(5)
C5 0.064(6) 0.033(4) 0.026(4) 0.008(3) 0.002(4) 0.007(4)
C6 0.031(4) 0.029(4) 0.025(4) 0.007(3) 0.004(3) 0.009(3)
C7 0.091(8) 0.050(6) 0.037(5) 0.000(4) 0.023(5) 0.004(5)
C8 0.080(7) 0.041(5) 0.034(5) -0.001(4) 0.013(5) 0.007(5)
C9 0.033(4) 0.044(5) 0.032(4) 0.013(4) 0.005(3) 0.008(3)
C10 0.085(8) 0.035(5) 0.052(6) 0.008(5) 0.026(5) 0.001(5)
C11 0.099(8) 0.054(6) 0.039(5) 0.024(5) 0.025(5) 0.000(6)
C12 0.042(5) 0.054(6) 0.034(5) 0.015(4) 0.011(4) 0.014(4)
C13 0.049(5) 0.030(4) 0.033(4) 0.003(3) 0.001(4) 0.014(4)
C14 0.043(4) 0.028(4) 0.019(4) -0.002(3) -0.002(3) 0.006(3)
C15 0.065(6) 0.033(5) 0.040(5) 0.005(4) -0.002(4) 0.001(4)
C16 0.063(6) 0.048(5) 0.041(5) 0.021(4) 0.008(4) -0.003(4)
C17 0.060(6) 0.045(5) 0.035(5) 0.002(4) 0.008(4) 0.017(4)
C18 0.051(5) 0.034(4) 0.029(4) 0.004(3) 0.006(4) 0.005(4)
C19 0.079(7) 0.050(6) 0.043(6) -0.008(4) 0.016(5) -0.007(5)
C20 0.064(6) 0.043(5) 0.042(5) 0.003(4) 0.010(4) -0.008(4)
C21 0.040(5) 0.047(5) 0.032(4) 0.014(4) 0.007(3) 0.006(4)
C22 0.064(6) 0.039(5) 0.043(5) 0.012(4) 0.018(4) 0.017(4)
C23 0.074(7) 0.055(6) 0.057(6) 0.026(5) 0.028(5) 0.020(5)
C24 0.026(4) 0.050(5) 0.032(4) 0.011(4) 0.004(3) 0.006(4)
O18 0.046(4) 0.073(4) 0.045(4) 0.004(3) 0.017(3) 0.011(3)
O17 0.058(4) 0.048(4) 0.078(5) -0.002(3) -0.004(3) 0.004(3)

loop_
_atom_type_symbol
_atom_type_description
_atom_type_scat_dispersion_real
_atom_type_scat_dispersion_imag
_atom_type_scat_source
C C 0.0033 0.0016 'International Tables Vol C Tables 4.2.6.8 and 6.1.1.4'
H H 0.0000 0.0000 'International Tables Vol C Tables 4.2.6.8 and 6.1.1.4'
N N 0.0061 0.0033 'International Tables Vol C Tables 4.2.6.8 and 6.1.1.4'
O O 0.0106 0.0060 'International Tables Vol C Tables 4.2.6.8 and 6.1.1.4'
Ag Ag -0.8971 1.1015 'International Tables Vol C Tables 4.2.6.8 and 6.1.1.4'
Tb Tb -0.1723 4.1537 'International Tables Vol C Tables 4.2.6.8 and 6.1.1.4'

loop_
_geom_angle_atom_site_label_1
_geom_angle_atom_site_label_2
_geom_angle_atom_site_label_3
_geom_angle
_geom_angle_site_symmetry_1
_geom_angle_site_symmetry_3
O5 Tb1 O1 97.0(2) . .
O5 Tb1 O12 144.4(2) . .
O1 Tb1 O12 94.46(18) . .
O5 Tb1 O13 91.1(2) . .
O1 Tb1 O13 144.8(2) . .
O12 Tb1 O13 98.7(2) . .
O5 Tb1 O10 79.5(2) . .
O1 Tb1 O10 143.9(2) . .
O12 Tb1 O10 71.60(18) . .
O13 Tb1 O10 71.30(19) . .
O5 Tb1 O8 69.6(2) . .
O1 Tb1 O8 75.18(19) . .
O12 Tb1 O8 146.0(2) . .
O13 Tb1 O8 75.74(19) . .
O10 Tb1 O8 133.80(18) . .
O5 Tb1 O9 75.2(2) . .
O1 Tb1 O9 72.53(19) . .
O12 Tb1 O9 76.4(2) . .
O13 Tb1 O9 142.4(2) . .
O10 Tb1 O9 71.83(18) . .
O8 Tb1 O9 128.0(2) . .
O5 Tb1 O11 142.8(2) . .
O1 Tb1 O11 75.45(19) . .
O12 Tb1 O11 72.7(2) . .
O13 Tb1 O11 77.5(2) . .
O10 Tb1 O11 127.53(19) . .
O8 Tb1 O11 73.3(2) . .
O9 Tb1 O11 132.95(19) . .
N1 Ag1 N2 170.4(3) . .
N3 Ag2 N4 169.0(3) . .
N3 Ag2 Ag2 93.3(2) . 2_875
N4 Ag2 Ag2 92.1(2) . 2_875
C3 N1 C4 117.7(7) . .
C3 N1 Ag1 121.9(6) . .
C4 N1 Ag1 120.4(6) . .
C7 N2 C11 116.6(8) . .
C7 N2 Ag1 123.9(7) . .
C11 N2 Ag1 119.4(6) . .
C16 N3 C17 116.6(7) . .
C16 N3 Ag2 121.0(6) . .
C17 N3 Ag2 122.4(6) . .
C23 N4 C19 116.5(8) . .
C23 N4 Ag2 120.6(6) . .
C19 N4 Ag2 122.8(7) . .
O14 N5 O16 122.3(12) . .
O14 N5 O15 118.6(11) . .
O16 N5 O15 119.1(11) . .
C6 O1 Tb1 144.8(5) . .
C13 O5 Tb1 169.0(6) . .
C6 O12 Tb1 153.0(5) 2_864 .
C2 C1 C5 118.1(7) . .
C2 C1 C6 121.9(7) . .
C5 C1 C6 120.0(6) . .
C3 C2 C1 120.0(8) . .
N1 C3 C2 122.7(8) . .
N1 C4 C5 122.6(8) . .
C1 C5 C4 118.9(7) . .
O12 C6 O1 125.4(7) 2_864 .
O12 C6 C1 117.8(6) 2_864 .
O1 C6 C1 116.8(6) . .
N2 C7 C8 123.9(9) . .
C7 C8 C9 119.4(9) . .
C10 C9 C8 116.2(8) . .
C10 C9 C12 123.6(8) . .
C8 C9 C12 120.1(7) . .
C9 C10 C11 121.3(9) . .
N2 C11 C10 122.3(8) . .
O2 C12 O3 126.6(8) . .
O2 C12 C9 116.5(8) . .
O3 C12 C9 116.8(7) . .
O4 C13 O5 124.7(8) . .
O4 C13 C14 118.8(7) . .
O5 C13 C14 116.5(7) . .
C15 C14 C18 118.5(7) . .
C15 C14 C13 121.0(7) . .
C18 C14 C13 120.4(7) . .
C16 C15 C14 118.7(8) . .
N3 C16 C15 124.1(8) . .
N3 C17 C18 123.7(8) . .
C17 C18 C14 118.4(7) . .
N4 C19 C20 123.5(9) . .
C19 C20 C21 120.1(8) . .
C22 C21 C20 117.3(8) . .
C22 C21 C24 120.7(8) . .
C20 C21 C24 122.0(7) . .
C21 C22 C23 119.5(9) . .
N4 C23 C22 123.0(9) . .
O7 C24 O6 126.8(7) . .
O7 C24 C21 117.5(7) . .
O6 C24 C21 115.7(7) . .

loop_
_geom_bond_atom_site_label_1
_geom_bond_atom_site_label_2
_geom_bond_distance
_geom_bond_site_symmetry_2
Tb1 O5 2.250(5) .
Tb1 O1 2.328(5) .
Tb1 O12 2.332(5) .
Tb1 O13 2.344(5) .
Tb1 O10 2.398(5) .
Tb1 O8 2.418(5) .
Tb1 O9 2.441(6) .
Tb1 O11 2.448(5) .
Ag1 N1 2.133(7) .
Ag1 N2 2.136(7) .
Ag2 N3 2.136(7) .
Ag2 N4 2.140(7) .
Ag2 Ag2 3.3187(18) 2_875
N1 C3 1.327(11) .
N1 C4 1.335(11) .
N2 C7 1.326(11) .
N2 C11 1.331(12) .
N3 C16 1.324(11) .
N3 C17 1.348(10) .
N4 C23 1.330(12) .
N4 C19 1.330(11) .
N5 O14 1.187(11) .
N5 O16 1.221(10) .
N5 O15 1.235(11) .
O1 C6 1.242(8) .
O2 C12 1.238(9) .
O3 C12 1.255(10) .
O4 C13 1.234(9) .
O5 C13 1.248(9) .
O6 C24 1.256(9) .
O7 C24 1.233(9) .
O12 C6 1.232(8) 2_864
C1 C2 1.370(10) .
C1 C5 1.373(10) .
C1 C6 1.515(9) .
C2 C3 1.369(11) .
C4 C5 1.387(11) .
C6 O12 1.232(8) 2_864
C7 C8 1.366(12) .
C8 C9 1.386(11) .
C9 C10 1.362(11) .
C9 C12 1.529(10) .
C10 C11 1.370(12) .
C13 C14 1.506(10) .
C14 C15 1.378(11) .
C14 C18 1.388(10) .
C15 C16 1.372(12) .
C17 C18 1.370(11) .
C19 C20 1.361(12) .
C20 C21 1.376(12) .
C21 C22 1.361(11) .
C21 C24 1.529(10) .
C22 C23 1.391(12) .
